data_7043723
loop_
_publ_author_name
'Roemer, Max'
'Wild, Duncan Andrew'
'Skelton, Brian W.'
'Sobolev, Alexandre N.'
'Nealon, Gareth'
'Piggott, Matthew'
'Koutsantonis, George'

_publ_section_title
;
 Control over cyclisation sequences of 1,1&#x2019;-bifunctional
 octamethylferrocenes to ferrocenophanes
;
_journal_name_full 'Dalton Trans.'
_journal_paper_doi 10.1039/C7DT02037F
_journal_year 2017
_chemical_formula_moiety 'C46 H59 Fe2 N'
_chemical_formula_sum 'C46 H59 Fe2 N'
_chemical_formula_weight 737.64
_space_group_IT_number 14
_symmetry_cell_setting monoclinic
_symmetry_Int_Tables_number 14
_symmetry_space_group_name_Hall '-P 2ybc'
_symmetry_space_group_name_H-M 'P 1 21/c 1'
_atom_sites_solution_hydrogens geom
_audit_creation_date 2016-12-19T09:30:49-00:00
_audit_creation_method 'WinGX routine CIF_UPDATE'
_audit_update_record
;
2017-01-22 deposited with the CCDC.
2017-07-19 downloaded from the CCDC.
;
_cell_angle_alpha 90
_cell_angle_beta 93.573(5)
_cell_angle_gamma 90
_cell_formula_units_Z 4
_cell_length_a 17.2794(9)
_cell_length_b 8.5648(7)
_cell_length_c 25.8751(13)
_cell_measurement_reflns_used 7161
_cell_measurement_temperature 100(2)
_cell_measurement_theta_max 66.638
_cell_measurement_theta_min 2.564
_cell_volume 3821.9(4)
_computing_cell_refinement 'CrysAlisPro 1.171.38.43 (Rigaku OD, 2015)'
_computing_data_collection 'CrysAlisPro 1.171.38.43 (Rigaku OD, 2015)'
_computing_data_reduction 'CrysAlisPro 1.171.38.43 (Rigaku OD, 2015)'
_computing_molecular_graphics 'Diamond (Brandenburg, K., (1999)'
_computing_publication_material 'WinGX Farrugia, L. J. (1999)'
_computing_structure_refinement 'SHELXL-2014 (Sheldrick, 2015)'
_computing_structure_solution 'SHELXT (Sheldrick, 2015)'
_diffrn_ambient_temperature 100(2)
_diffrn_detector 'CCD plate'
_diffrn_detector_area_resol_mean 10.4738
_diffrn_measured_fraction_theta_full 0.988
_diffrn_measured_fraction_theta_max 0.988
_diffrn_measurement_device 'four-circle diffractometer'
_diffrn_measurement_device_type 'Oxford Diffraction Gemini diffractometer'
_diffrn_measurement_method '\w scans'
_diffrn_orient_matrix_UB_11 -0.0841894
_diffrn_orient_matrix_UB_12 0.0227987
_diffrn_orient_matrix_UB_13 -0.0221355
_diffrn_orient_matrix_UB_21 -0.0283222
_diffrn_orient_matrix_UB_22 -0.0051809
_diffrn_orient_matrix_UB_23 0.0552786
_diffrn_orient_matrix_UB_31 0.0099109
_diffrn_orient_matrix_UB_32 0.1784215
_diffrn_orient_matrix_UB_33 0.0043958
_diffrn_radiation_monochromator mirror
_diffrn_radiation_probe x-ray
_diffrn_radiation_type CuK\a
_diffrn_radiation_wavelength 1.54184
_diffrn_reflns_av_R_equivalents 0.0739
_diffrn_reflns_av_unetI/netI 0.1021
_diffrn_reflns_Laue_measured_fraction_full 0.988
_diffrn_reflns_Laue_measured_fraction_max 0.988
_diffrn_reflns_limit_h_max 20
_diffrn_reflns_limit_h_min -19
_diffrn_reflns_limit_k_max 10
_diffrn_reflns_limit_k_min -7
_diffrn_reflns_limit_l_max 30
_diffrn_reflns_limit_l_min -30
_diffrn_reflns_number 35388
_diffrn_reflns_point_group_measured_fraction_full 0.988
_diffrn_reflns_point_group_measured_fraction_max 0.988
_diffrn_reflns_theta_full 67.3
_diffrn_reflns_theta_max 67.3
_diffrn_reflns_theta_min 2.562
_diffrn_source 'sealed X-ray tube'
_exptl_absorpt_coefficient_mu 6.316
_exptl_absorpt_correction_T_max 0.861
_exptl_absorpt_correction_T_min 0.318
_exptl_absorpt_correction_type analytical
_exptl_absorpt_process_details
;
        CrysAlisPro 1.171.38.43 (Rigaku Oxford Diffraction, 2015)

;
_exptl_crystal_colour red
_exptl_crystal_density_diffrn 1.282
_exptl_crystal_description needle
_exptl_crystal_F_000 1576
_exptl_crystal_size_max 0.478
_exptl_crystal_size_mid 0.046
_exptl_crystal_size_min 0.024
_refine_diff_density_max 1.486
_refine_diff_density_min -0.556
_refine_diff_density_rms 0.092
_refine_ls_extinction_method none
_refine_ls_goodness_of_fit_ref 1.042
_refine_ls_hydrogen_treatment constr
_refine_ls_matrix_type full
_refine_ls_number_parameters 654
_refine_ls_number_reflns 6773
_refine_ls_number_restraints 300
_refine_ls_restrained_S_all 1.412
_refine_ls_R_factor_all 0.1025
_refine_ls_R_factor_gt 0.0829
_refine_ls_shift/su_max 0.001
_refine_ls_shift/su_mean 0
_refine_ls_structure_factor_coef Fsqd
_refine_ls_weighting_details 'w=1/[\s^2^(Fo^2^)+(0.1365P)^2^+8.9316P] where P=(Fo^2^+2Fc^2^)/3'
_refine_ls_weighting_scheme calc
_refine_ls_wR_factor_gt 0.2209
_refine_ls_wR_factor_ref 0.238
_reflns_number_gt 5313
_reflns_number_total 6773
_reflns_threshold_expression 'I > 2\s(I)'
_cod_data_source_file c7dt02037f2.cif
_cod_data_source_block gk442a
_cod_original_sg_symbol_H-M 'P 21/c'
_cod_database_code 7043723

loop_
_symmetry_equiv_pos_as_xyz
'x, y, z'
'-x, y+1/2, -z+1/2'
'-x, -y, -z'
'x, -y-1/2, z-1/2'

loop_
_atom_site_label
_atom_site_type_symbol
_atom_site_fract_x
_atom_site_fract_y
_atom_site_fract_z
_atom_site_U_iso_or_equiv
_atom_site_adp_type
_atom_site_occupancy
_atom_site_calc_flag
_atom_site_disorder_assembly
_atom_site_disorder_group
C101 C 0.5718(3) 0.3356(8) 0.3700(2) 0.0435(14) Uani 0.889(4) d A 1
C102 C 0.5639(3) 0.4961(8) 0.3528(2) 0.0428(14) Uani 0.889(4) d A 1
C103 C 0.5860(3) 0.5033(9) 0.3012(2) 0.0488(16) Uani 0.889(4) d A 1
C104 C 0.6058(4) 0.3506(9) 0.2854(2) 0.0492(16) Uani 0.889(4) d A 1
C105 C 0.5976(4) 0.2461(8) 0.3271(3) 0.0505(17) Uani 0.889(4) d A 1
C12 C 0.5471(4) 0.2692(10) 0.4205(3) 0.0566(18) Uani 0.889(4) d A 1
H12 H 0.5649 0.158 0.4207 0.068 Uiso 0.889(4) calc A 1
C106 C 0.5331(4) 0.6278(9) 0.3836(3) 0.0536(16) Uani 0.889(4) d A 1
H10A H 0.5568 0.726 0.3732 0.08 Uiso 0.889(4) calc A 1
H10B H 0.5457 0.6095 0.4205 0.08 Uiso 0.889(4) calc A 1
H10C H 0.4767 0.6342 0.3771 0.08 Uiso 0.889(4) calc A 1
C107 C 0.5847(4) 0.6477(9) 0.2684(3) 0.0581(18) Uani 0.889(4) d A 1
H10D H 0.6259 0.6415 0.2441 0.087 Uiso 0.889(4) calc A 1
H10E H 0.5931 0.7396 0.2906 0.087 Uiso 0.889(4) calc A 1
H10F H 0.5343 0.6564 0.249 0.087 Uiso 0.889(4) calc A 1
C108 C 0.6294(5) 0.3093(12) 0.2319(3) 0.072(2) Uani 0.889(4) d A 1
H10G H 0.6621 0.2157 0.2338 0.109 Uiso 0.889(4) calc A 1
H10H H 0.6585 0.3963 0.2179 0.109 Uiso 0.889(4) calc A 1
H10I H 0.583 0.2891 0.2092 0.109 Uiso 0.889(4) calc A 1
C109 C 0.6090(4) 0.0754(10) 0.3258(4) 0.074(2) Uani 0.889(4) d A 1
H10J H 0.5669 0.0274 0.3043 0.111 Uiso 0.889(4) calc A 1
H10K H 0.609 0.0336 0.3611 0.111 Uiso 0.889(4) calc A 1
H10L H 0.6588 0.052 0.3113 0.111 Uiso 0.889(4) calc A 1
Fe1 Fe 0.67582(5) 0.41625(12) 0.34859(3) 0.0395(3) Uani 0.889(4) d A 1
C201 C 0.7505(4) 0.3940(10) 0.4115(3) 0.0470(16) Uani 0.889(4) d A 1
C202 C 0.7446(3) 0.5535(8) 0.3965(2) 0.0438(14) Uani 0.889(4) d A 1
C203 C 0.7675(3) 0.5690(8) 0.3453(2) 0.0429(14) Uani 0.889(4) d A 1
C204 C 0.7888(3) 0.4166(8) 0.3285(2) 0.0452(15) Uani 0.889(4) d A 1
C205 C 0.7800(3) 0.3090(8) 0.3682(3) 0.0506(16) Uani 0.889(4) d A 1
C2 C 0.7322(4) 0.3125(11) 0.4602(3) 0.0602(19) Uani 0.889(4) d A 1
H2 H 0.7403 0.1979 0.4555 0.072 Uiso 0.889(4) calc A 1
C206 C 0.7211(4) 0.6839(10) 0.4316(3) 0.061(2) Uani 0.889(4) d A 1
H20A H 0.7664 0.719 0.4531 0.092 Uiso 0.889(4) calc A 1
H20B H 0.6811 0.6461 0.4538 0.092 Uiso 0.889(4) calc A 1
H20C H 0.7004 0.7713 0.4105 0.092 Uiso 0.889(4) calc A 1
C207 C 0.7730(4) 0.7205(9) 0.3164(3) 0.0586(18) Uani 0.889(4) d A 1
H20D H 0.7305 0.7895 0.3253 0.088 Uiso 0.889(4) calc A 1
H20E H 0.7693 0.7002 0.2791 0.088 Uiso 0.889(4) calc A 1
H20F H 0.8227 0.7708 0.3262 0.088 Uiso 0.889(4) calc A 1
C208 C 0.8195(4) 0.3842(11) 0.2762(3) 0.067(2) Uani 0.889(4) d A 1
H20G H 0.8762 0.3902 0.2788 0.101 Uiso 0.889(4) calc A 1
H20H H 0.7987 0.4619 0.2512 0.101 Uiso 0.889(4) calc A 1
H20I H 0.8033 0.2796 0.2646 0.101 Uiso 0.889(4) calc A 1
C209 C 0.8007(5) 0.1393(9) 0.3631(3) 0.064(2) Uani 0.889(4) d A 1
H20J H 0.7883 0.1051 0.3274 0.097 Uiso 0.889(4) calc A 1
H20K H 0.7709 0.0772 0.3868 0.097 Uiso 0.889(4) calc A 1
H20L H 0.8562 0.1252 0.3718 0.097 Uiso 0.889(4) calc A 1
C1 C 0.6576(4) 0.3368(9) 0.4847(2) 0.0524(17) Uani 0.889(4) d A 1
C11 C 0.5825(4) 0.3366(10) 0.4689(3) 0.0595(18) Uani 0.889(4) d A 1
H11 H 0.5482 0.3852 0.4913 0.071 Uiso 0.889(4) calc A 1
N12 N 0.4628(3) 0.2606(8) 0.4214(2) 0.0544(17) Uani 0.889(4) d A 1
C13 C 0.4217(4) 0.2161(10) 0.3732(3) 0.0643(19) Uani 0.889(4) d A 1
H13A H 0.4413 0.1153 0.3617 0.096 Uiso 0.889(4) calc A 1
H13B H 0.4298 0.2955 0.3468 0.096 Uiso 0.889(4) calc A 1
H13C H 0.3662 0.2072 0.3784 0.096 Uiso 0.889(4) calc A 1
C14 C 0.4366(5) 0.1649(12) 0.4633(4) 0.078(3) Uani 0.889(4) d A 1
H14A H 0.3805 0.1773 0.4652 0.117 Uiso 0.889(4) calc A 1
H14B H 0.463 0.1978 0.4961 0.117 Uiso 0.889(4) calc A 1
H14C H 0.4486 0.0551 0.4567 0.117 Uiso 0.889(4) calc A 1
C3 C 0.7722(3) 0.3619(7) 0.5116(2) 0.0372(13) Uani 0.889(4) d A 1
C4 C 0.7017(4) 0.3965(8) 0.5315(3) 0.0533(16) Uani 0.889(4) d A 1
C41 C 0.6758(4) 0.4515(10) 0.5811(3) 0.0607(19) Uani 0.889(4) d A 1
H41 H 0.6276 0.5051 0.5796 0.073 Uiso 0.889(4) calc A 1
C42 C 0.7122(4) 0.4356(8) 0.6298(3) 0.0516(16) Uani 0.889(4) d A 1
H42 H 0.6858 0.4808 0.6572 0.062 Uiso 0.889(4) calc A 1
C301 C 0.7870(3) 0.3576(8) 0.6454(2) 0.0419(14) Uani 0.889(4) d A 1
C302 C 0.8081(3) 0.2004(7) 0.6357(2) 0.0376(12) Uani 0.889(4) d A 1
C303 C 0.8845(3) 0.1739(7) 0.6588(2) 0.0356(12) Uani 0.889(4) d A 1
C304 C 0.9104(4) 0.3167(7) 0.6829(2) 0.0391(13) Uani 0.889(4) d A 1
C305 C 0.8502(4) 0.4290(7) 0.6753(2) 0.0415(14) Uani 0.889(4) d A 1
C306 C 0.7565(4) 0.0800(8) 0.6089(3) 0.0518(16) Uani 0.889(4) d A 1
H30A H 0.7228 0.0335 0.6338 0.078 Uiso 0.889(4) calc A 1
H30B H 0.7885 -0.0016 0.5944 0.078 Uiso 0.889(4) calc A 1
H30C H 0.7245 0.1298 0.5809 0.078 Uiso 0.889(4) calc A 1
C307 C 0.9283(4) 0.0235(8) 0.6583(3) 0.0499(15) Uani 0.889(4) d A 1
H30D H 0.984 0.0446 0.6634 0.075 Uiso 0.889(4) calc A 1
H30E H 0.9177 -0.0288 0.6249 0.075 Uiso 0.889(4) calc A 1
H30F H 0.9121 -0.044 0.6862 0.075 Uiso 0.889(4) calc A 1
C308 C 0.9858(4) 0.3397(9) 0.7135(2) 0.0546(17) Uani 0.889(4) d A 1
H30G H 0.9791 0.3163 0.75 0.082 Uiso 0.889(4) calc A 1
H30H H 1.0028 0.4482 0.7101 0.082 Uiso 0.889(4) calc A 1
H30I H 1.0249 0.2697 0.7004 0.082 Uiso 0.889(4) calc A 1
C309 C 0.8508(5) 0.5921(9) 0.6963(3) 0.062(2) Uani 0.889(4) d A 1
H30J H 0.8382 0.5899 0.7327 0.094 Uiso 0.889(4) calc A 1
H30K H 0.8122 0.6552 0.6764 0.094 Uiso 0.889(4) calc A 1
H30L H 0.9023 0.638 0.6936 0.094 Uiso 0.889(4) calc A 1
Fe2 Fe 0.88423(5) 0.35238(9) 0.60544(3) 0.0287(3) Uani 0.889(4) d A 1
C401 C 0.8515(3) 0.3893(6) 0.53023(19) 0.0297(11) Uani 0.889(4) d A 1
C402 C 0.9128(3) 0.2745(7) 0.5344(2) 0.0335(12) Uani 0.889(4) d A 1
C403 C 0.9786(3) 0.3457(7) 0.5605(2) 0.0373(13) Uani 0.889(4) d A 1
C404 C 0.9599(3) 0.5015(7) 0.5721(2) 0.0397(13) Uani 0.889(4) d A 1
C405 C 0.8819(3) 0.5323(6) 0.5536(2) 0.0342(12) Uani 0.889(4) d A 1
C406 C 0.9060(4) 0.1105(7) 0.5135(2) 0.0505(16) Uani 0.889(4) d A 1
H40A H 0.9239 0.1078 0.4783 0.076 Uiso 0.889(4) calc A 1
H40B H 0.8517 0.0768 0.5128 0.076 Uiso 0.889(4) calc A 1
H40C H 0.938 0.0402 0.5357 0.076 Uiso 0.889(4) calc A 1
C407 C 1.0559(4) 0.2694(13) 0.5716(3) 0.059(2) Uani 0.889(4) d A 1
H40D H 1.0878 0.2838 0.5419 0.088 Uiso 0.889(4) calc A 1
H40E H 1.0485 0.1576 0.5776 0.088 Uiso 0.889(4) calc A 1
H40F H 1.0819 0.317 0.6024 0.088 Uiso 0.889(4) calc A 1
C408 C 1.0157(4) 0.6183(9) 0.5974(3) 0.0571(19) Uani 0.889(4) d A 1
H40G H 1.0452 0.5686 0.6265 0.086 Uiso 0.889(4) calc A 1
H40H H 0.9866 0.7072 0.6102 0.086 Uiso 0.889(4) calc A 1
H40I H 1.0514 0.655 0.5721 0.086 Uiso 0.889(4) calc A 1
C409 C 0.8393(4) 0.6825(7) 0.5578(2) 0.0481(15) Uani 0.889(4) d A 1
H40J H 0.7834 0.6622 0.5559 0.072 Uiso 0.889(4) calc A 1
H40K H 0.8519 0.7518 0.5294 0.072 Uiso 0.889(4) calc A 1
H40L H 0.8546 0.7324 0.591 0.072 Uiso 0.889(4) calc A 1
C501 C 0.5682(13) 0.117(4) 0.3785(12) 0.121(16) Uiso 0.111(4) d A 2
C502 C 0.5921(18) 0.236(4) 0.3430(14) 0.14(2) Uiso 0.111(4) d A 2
C503 C 0.608(2) 0.160(5) 0.2962(11) 0.14(2) Uiso 0.111(4) d A 2
C504 C 0.5918(18) -0.002(5) 0.3019(12) 0.16(2) Uiso 0.111(4) d A 2
C505 C 0.5681(14) -0.031(4) 0.3524(14) 0.141(19) Uiso 0.111(4) d A 2
C52 C 0.5384(15) 0.139(6) 0.4321(13) 0.081(9) Uiso 0.111(4) d A 2
H52 H 0.534 0.0316 0.4467 0.098 Uiso 0.111(4) calc A 2
C506 C 0.595(5) 0.408(4) 0.354(3) 0.15(3) Uiso 0.111(4) d A 2
H50A H 0.581 0.4267 0.3896 0.222 Uiso 0.111(4) calc A 2
H50B H 0.6468 0.4476 0.3493 0.222 Uiso 0.111(4) calc A 2
H50C H 0.5573 0.4616 0.3299 0.222 Uiso 0.111(4) calc A 2
C507 C 0.631(5) 0.233(9) 0.2472(18) 0.15(3) Uiso 0.111(4) d A 2
H50D H 0.6382 0.1515 0.2213 0.223 Uiso 0.111(4) calc A 2
H50E H 0.5908 0.3058 0.2341 0.223 Uiso 0.111(4) calc A 2
H50F H 0.6801 0.29 0.2538 0.223 Uiso 0.111(4) calc A 2
C508 C 0.595(5) -0.115(8) 0.258(2) 0.17(3) Uiso 0.111(4) d A 2
H50G H 0.6136 -0.0617 0.2274 0.254 Uiso 0.111(4) calc A 2
H50H H 0.6299 -0.2014 0.2677 0.254 Uiso 0.111(4) calc A 2
H50I H 0.5427 -0.1568 0.249 0.254 Uiso 0.111(4) calc A 2
C509 C 0.544(5) -0.182(6) 0.374(3) 0.16(3) Uiso 0.111(4) d A 2
H50J H 0.5306 -0.1675 0.4096 0.244 Uiso 0.111(4) calc A 2
H50K H 0.4986 -0.2212 0.353 0.244 Uiso 0.111(4) calc A 2
H50L H 0.5865 -0.257 0.3724 0.244 Uiso 0.111(4) calc A 2
Fe3 Fe 0.6759(8) 0.0674(16) 0.3560(5) 0.100(5) Uiso 0.111(4) d A 2
C601 C 0.7465(16) 0.060(3) 0.4219(8) 0.083(12) Uiso 0.111(4) d A 2
C602 C 0.7728(15) 0.177(3) 0.3890(11) 0.063(11) Uiso 0.111(4) d A 2
C603 C 0.7899(13) 0.106(4) 0.3414(13) 0.100(15) Uiso 0.111(4) d A 2
C604 C 0.7752(15) -0.058(4) 0.3462(12) 0.113(15) Uiso 0.111(4) d A 2
C605 C 0.7495(17) -0.088(3) 0.3954(11) 0.092(13) Uiso 0.111(4) d A 2
C6 C 0.7148(18) 0.075(4) 0.4742(9) 0.084(11) Uiso 0.111(4) d A 2
H6 H 0.6844 -0.0206 0.4816 0.101 Uiso 0.111(4) calc A 2
C606 C 0.775(3) 0.351(4) 0.401(2) 0.051(16) Uiso 0.111(4) d A 2
H60A H 0.7955 0.4078 0.3724 0.077 Uiso 0.111(4) calc A 2
H60B H 0.7221 0.3873 0.4066 0.077 Uiso 0.111(4) calc A 2
H60C H 0.808 0.3688 0.4328 0.077 Uiso 0.111(4) calc A 2
C607 C 0.826(3) 0.184(7) 0.297(2) 0.096(18) Uiso 0.111(4) d A 2
H60D H 0.8318 0.1089 0.2691 0.145 Uiso 0.111(4) calc A 2
H60E H 0.7936 0.2713 0.2845 0.145 Uiso 0.111(4) calc A 2
H60F H 0.8777 0.224 0.3089 0.145 Uiso 0.111(4) calc A 2
C608 C 0.792(4) -0.178(7) 0.306(2) 0.13(2) Uiso 0.111(4) d A 2
H60G H 0.8089 -0.1246 0.2748 0.202 Uiso 0.111(4) calc A 2
H60H H 0.8323 -0.2487 0.3193 0.202 Uiso 0.111(4) calc A 2
H60I H 0.7443 -0.237 0.2964 0.202 Uiso 0.111(4) calc A 2
C609 C 0.724(3) -0.247(4) 0.410(2) 0.058(14) Uiso 0.111(4) d A 2
H60J H 0.7085 -0.2458 0.4459 0.087 Uiso 0.111(4) calc A 2
H60K H 0.6807 -0.2809 0.3869 0.087 Uiso 0.111(4) calc A 2
H60L H 0.7677 -0.3205 0.4077 0.087 Uiso 0.111(4) calc A 2
C5 C 0.6670(16) 0.214(5) 0.4823(14) 0.064(9) Uiso 0.111(4) d A 2
C51 C 0.5907(16) 0.224(6) 0.4692(15) 0.0595(18) Uani 0.111(4) d A 2
H51 H 0.5652 0.303 0.4878 0.071 Uiso 0.111(4) calc A 2
N52 N 0.4602(17) 0.199(7) 0.4269(19) 0.074(8) Uiso 0.111(4) d A 2
C53 C 0.402(2) 0.122(7) 0.394(2) 0.0643(19) Uani 0.111(4) d A 2
H53A H 0.4268 0.0623 0.3673 0.096 Uiso 0.111(4) calc A 2
H53B H 0.372 0.0511 0.4148 0.096 Uiso 0.111(4) calc A 2
H53C H 0.367 0.2001 0.3775 0.096 Uiso 0.111(4) calc A 2
C54 C 0.430(3) 0.291(8) 0.468(2) 0.078(3) Uani 0.111(4) d A 2
H54A H 0.4732 0.3393 0.4882 0.117 Uiso 0.111(4) calc A 2
H54B H 0.3959 0.3721 0.4526 0.117 Uiso 0.111(4) calc A 2
H54C H 0.4009 0.2231 0.4899 0.117 Uiso 0.111(4) calc A 2
C7 C 0.7683(18) 0.112(5) 0.5198(12) 0.098(13) Uiso 0.111(4) d A 2
C8 C 0.7230(19) 0.240(4) 0.5257(13) 0.057(10) Uiso 0.111(4) d A 2
C81 C 0.747(4) 0.393(4) 0.5491(18) 0.115(17) Uiso 0.111(4) d A 2
H81 H 0.7547 0.4795 0.5268 0.138 Uiso 0.111(4) calc A 2
C82 C 0.760(3) 0.414(5) 0.6025(18) 0.132(19) Uiso 0.111(4) d A 2
H82 H 0.7397 0.504 0.6182 0.158 Uiso 0.111(4) calc A 2
C701 C 0.8050(19) 0.298(4) 0.6356(13) 0.140(19) Uiso 0.111(4) d A 2
C702 C 0.7845(17) 0.143(5) 0.6489(13) 0.14(2) Uiso 0.111(4) d A 2
C703 C 0.848(2) 0.078(5) 0.6798(10) 0.14(2) Uiso 0.111(4) d A 2
C704 C 0.908(2) 0.193(5) 0.6848(9) 0.14(2) Uiso 0.111(4) d A 2
C705 C 0.881(2) 0.329(4) 0.6580(13) 0.15(2) Uiso 0.111(4) d A 2
C706 C 0.709(2) 0.064(9) 0.632(3) 0.14(3) Uiso 0.111(4) d A 2
H70A H 0.7083 -0.0417 0.6457 0.212 Uiso 0.111(4) calc A 2
H70B H 0.6655 0.1241 0.6442 0.212 Uiso 0.111(4) calc A 2
H70C H 0.704 0.0598 0.5937 0.212 Uiso 0.111(4) calc A 2
C707 C 0.849(4) -0.086(6) 0.701(3) 0.15(2) Uiso 0.111(4) d A 2
H70D H 0.7994 -0.1365 0.6914 0.219 Uiso 0.111(4) calc A 2
H70E H 0.8912 -0.1448 0.6868 0.219 Uiso 0.111(4) calc A 2
H70F H 0.8568 -0.082 0.7389 0.219 Uiso 0.111(4) calc A 2
C708 C 0.986(3) 0.177(9) 0.714(3) 0.15(3) Uiso 0.111(4) d A 2
H70G H 0.9905 0.0723 0.7291 0.219 Uiso 0.111(4) calc A 2
H70H H 1.0271 0.1942 0.6906 0.219 Uiso 0.111(4) calc A 2
H70I H 0.9897 0.255 0.742 0.219 Uiso 0.111(4) calc A 2
C709 C 0.924(4) 0.481(5) 0.657(3) 0.17(3) Uiso 0.111(4) d A 2
H70J H 0.893 0.5564 0.6356 0.249 Uiso 0.111(4) calc A 2
H70K H 0.9326 0.5215 0.692 0.249 Uiso 0.111(4) calc A 2
H70L H 0.9739 0.4651 0.6416 0.249 Uiso 0.111(4) calc A 2
Fe4 Fe 0.8821(8) 0.1443(17) 0.6082(6) 0.105(5) Uiso 0.111(4) d A 2
C801 C 0.8503(17) 0.094(4) 0.5336(9) 0.100(14) Uiso 0.111(4) d A 2
C802 C 0.8813(19) -0.043(3) 0.5592(12) 0.102(15) Uiso 0.111(4) d A 2
C803 C 0.9587(16) -0.007(4) 0.5764(13) 0.107(15) Uiso 0.111(4) d A 2
C804 C 0.9760(15) 0.148(4) 0.5631(13) 0.106(16) Uiso 0.111(4) d A 2
C805 C 0.909(2) 0.215(4) 0.5361(10) 0.096(16) Uiso 0.111(4) d A 2
C806 C 0.838(4) -0.195(4) 0.565(3) 0.11(2) Uiso 0.111(4) d A 2
H80A H 0.7853 -0.1845 0.5493 0.161 Uiso 0.111(4) calc A 2
H80B H 0.8651 -0.279 0.5481 0.161 Uiso 0.111(4) calc A 2
H80C H 0.8357 -0.219 0.6021 0.161 Uiso 0.111(4) calc A 2
C807 C 1.017(3) -0.122(6) 0.599(3) 0.12(2) Uiso 0.111(4) d A 2
H80D H 0.9911 -0.2215 0.6049 0.18 Uiso 0.111(4) calc A 2
H80E H 1.0577 -0.1372 0.5749 0.18 Uiso 0.111(4) calc A 2
H80F H 1.0396 -0.0815 0.632 0.18 Uiso 0.111(4) calc A 2
C808 C 1.052(2) 0.233(9) 0.576(3) 0.09(2) Uiso 0.111(4) d A 2
H80G H 1.0485 0.3395 0.5626 0.142 Uiso 0.111(4) calc A 2
H80H H 1.0614 0.2369 0.6141 0.142 Uiso 0.111(4) calc A 2
H80I H 1.0943 0.1773 0.5611 0.142 Uiso 0.111(4) calc A 2
C809 C 0.899(4) 0.375(6) 0.514(2) 0.11(2) Uiso 0.111(4) d A 2
H80J H 0.8465 0.3848 0.498 0.162 Uiso 0.111(4) calc A 2
H80K H 0.9064 0.4515 0.5423 0.162 Uiso 0.111(4) calc A 2
H80L H 0.9371 0.3928 0.4885 0.162 Uiso 0.111(4) calc A 2

loop_
_atom_site_aniso_label
_atom_site_aniso_U_11
_atom_site_aniso_U_22
_atom_site_aniso_U_33
_atom_site_aniso_U_23
_atom_site_aniso_U_13
_atom_site_aniso_U_12
C101 0.024(3) 0.063(4) 0.043(3) 0.002(3) 0.001(2) -0.005(3)
C102 0.024(3) 0.058(4) 0.046(3) 0.003(3) -0.002(2) 0.003(3)
C103 0.031(3) 0.070(5) 0.044(3) -0.003(3) -0.007(3) 0.002(3)
C104 0.035(3) 0.078(5) 0.034(3) -0.006(3) -0.005(2) -0.004(3)
C105 0.030(3) 0.051(4) 0.070(5) -0.013(3) -0.006(3) -0.003(3)
C12 0.039(4) 0.084(5) 0.046(4) 0.012(3) -0.001(3) -0.006(3)
C106 0.042(4) 0.066(4) 0.053(4) -0.003(3) 0.004(3) 0.003(3)
C107 0.045(4) 0.077(5) 0.052(4) 0.019(4) -0.005(3) 0.001(3)
C108 0.056(5) 0.111(7) 0.049(4) -0.027(4) 0.002(3) -0.013(5)
C109 0.038(4) 0.068(5) 0.114(7) -0.019(5) -0.004(4) 0.000(3)
Fe1 0.0315(5) 0.0566(6) 0.0301(5) -0.0010(4) 0.0004(3) -0.0014(4)
C201 0.032(3) 0.074(5) 0.035(3) 0.010(3) -0.004(3) -0.008(3)
C202 0.031(3) 0.061(4) 0.040(3) -0.010(3) 0.000(2) -0.005(3)
C203 0.033(3) 0.055(4) 0.040(3) 0.003(3) -0.002(2) -0.007(3)
C204 0.025(3) 0.072(4) 0.038(3) -0.005(3) 0.004(2) -0.006(3)
C205 0.029(3) 0.058(4) 0.064(4) -0.004(3) -0.007(3) 0.005(3)
C2 0.050(4) 0.094(6) 0.037(3) 0.002(3) -0.003(3) -0.014(4)
C206 0.049(4) 0.081(6) 0.055(4) -0.015(4) 0.005(3) -0.004(4)
C207 0.049(4) 0.064(5) 0.061(4) 0.016(4) -0.005(3) -0.009(3)
C208 0.043(4) 0.103(6) 0.058(4) -0.027(4) 0.009(3) -0.008(4)
C209 0.055(4) 0.070(5) 0.067(5) -0.008(4) -0.003(4) 0.002(4)
C1 0.042(4) 0.086(5) 0.030(3) 0.000(3) 0.001(3) -0.012(3)
C11 0.056(4) 0.075(5) 0.047(4) 0.010(4) 0.011(3) 0.001(4)
N12 0.040(3) 0.074(5) 0.049(3) -0.003(3) 0.003(2) -0.009(3)
C13 0.046(4) 0.080(5) 0.066(5) 0.009(4) -0.003(3) -0.007(4)
C14 0.056(5) 0.103(7) 0.076(5) 0.024(5) -0.001(4) -0.010(5)
C3 0.040(3) 0.046(3) 0.027(3) -0.003(2) 0.003(2) -0.005(2)
C4 0.054(4) 0.057(4) 0.049(4) -0.004(3) -0.001(3) -0.001(3)
C41 0.055(4) 0.077(5) 0.051(4) -0.002(4) 0.012(3) 0.005(4)
C42 0.049(4) 0.064(4) 0.044(4) 0.005(3) 0.015(3) 0.010(3)
C301 0.038(3) 0.060(4) 0.029(3) 0.003(3) 0.017(2) -0.002(3)
C302 0.036(3) 0.047(3) 0.031(3) 0.007(2) 0.006(2) -0.005(3)
C303 0.044(3) 0.037(3) 0.026(3) 0.001(2) 0.004(2) -0.004(2)
C304 0.052(4) 0.045(3) 0.020(2) 0.002(2) 0.004(2) -0.008(3)
C305 0.062(4) 0.040(3) 0.025(3) -0.005(2) 0.017(3) 0.000(3)
C306 0.054(4) 0.049(4) 0.051(4) 0.010(3) -0.005(3) -0.015(3)
C307 0.059(4) 0.046(4) 0.043(3) 0.007(3) -0.005(3) 0.004(3)
C308 0.054(4) 0.078(5) 0.031(3) 0.002(3) -0.005(3) -0.015(3)
C309 0.090(6) 0.056(4) 0.043(4) -0.013(3) 0.021(4) 0.002(4)
Fe2 0.0328(5) 0.0302(5) 0.0235(4) -0.0005(3) 0.0045(3) -0.0029(3)
C401 0.037(3) 0.031(3) 0.021(2) -0.005(2) 0.004(2) 0.001(2)
C402 0.040(3) 0.031(3) 0.030(3) -0.002(2) 0.010(2) 0.004(2)
C403 0.032(3) 0.054(4) 0.027(3) 0.004(2) 0.007(2) 0.000(2)
C404 0.041(3) 0.052(4) 0.026(3) 0.005(2) 0.003(2) -0.015(3)
C405 0.047(3) 0.031(3) 0.025(2) 0.002(2) 0.004(2) -0.008(2)
C406 0.070(4) 0.044(4) 0.038(3) -0.006(3) 0.011(3) 0.010(3)
C407 0.040(4) 0.095(7) 0.042(4) 0.011(4) 0.007(3) 0.009(4)
C408 0.064(4) 0.067(5) 0.039(3) 0.005(3) -0.004(3) -0.036(4)
C409 0.075(5) 0.028(3) 0.041(3) 0.000(2) 0.006(3) 0.003(3)
C51 0.056(4) 0.075(5) 0.047(4) 0.010(4) 0.011(3) 0.001(4)
C53 0.046(4) 0.080(5) 0.066(5) 0.009(4) -0.003(3) -0.007(4)
C54 0.056(5) 0.103(7) 0.076(5) 0.024(5) -0.001(4) -0.010(5)

loop_
_atom_type_symbol
_atom_type_description
_atom_type_scat_dispersion_real
_atom_type_scat_dispersion_imag
_atom_type_scat_source
C C 0.0181 0.0091 'International Tables Vol C Tables 4.2.6.8 and 6.1.1.4'
H H 0 0 'International Tables Vol C Tables 4.2.6.8 and 6.1.1.4'
N N 0.0311 0.018 'International Tables Vol C Tables 4.2.6.8 and 6.1.1.4'
Fe Fe -1.1336 3.1974 'International Tables Vol C Tables 4.2.6.8 and 6.1.1.4'

loop_
_exptl_crystal_face_index_h
_exptl_crystal_face_index_k
_exptl_crystal_face_index_l
_exptl_crystal_face_perp_dist
-1 0 0 0.0185
1 0 0 0.0277
0 0 -1 0.0109
0 0 1 0.0132
-2 1 -2 0.1261
0 -1 0 0.2418

loop_
_geom_angle_atom_site_label_1
_geom_angle_atom_site_label_2
_geom_angle_atom_site_label_3
_geom_angle
C105 C101 C102 107.2(6)
C105 C101 C12 125.6(7)
C102 C101 C12 126.6(6)
C105 C101 Fe1 69.5(3)
C102 C101 Fe1 70.3(3)
C12 C101 Fe1 131.6(4)
C103 C102 C101 107.8(6)
C103 C102 C106 126.5(6)
C101 C102 C106 125.6(6)
C103 C102 Fe1 69.8(3)
C101 C102 Fe1 68.3(3)
C106 C102 Fe1 130.0(4)
C102 C103 C104 108.4(6)
C102 C103 C107 125.2(7)
C104 C103 C107 126.3(6)
C102 C103 Fe1 70.1(3)
C104 C103 Fe1 69.5(4)
C107 C103 Fe1 128.4(5)
C105 C104 C103 109.1(6)
C105 C104 C108 126.6(7)
C103 C104 C108 124.3(7)
C105 C104 Fe1 69.4(3)
C103 C104 Fe1 70.1(4)
C108 C104 Fe1 128.0(5)
C104 C105 C101 107.4(6)
C104 C105 C109 126.1(7)
C101 C105 C109 126.3(8)
C104 C105 Fe1 70.1(4)
C101 C105 Fe1 69.1(3)
C109 C105 Fe1 128.8(5)
N12 C12 C11 111.6(6)
N12 C12 C101 111.5(5)
C11 C12 C101 117.5(6)
N12 C12 H12 105
C11 C12 H12 105
C101 C12 H12 105
C102 C106 H10A 109.5
C102 C106 H10B 109.5
H10A C106 H10B 109.5
C102 C106 H10C 109.5
H10A C106 H10C 109.5
H10B C106 H10C 109.5
C103 C107 H10D 109.5
C103 C107 H10E 109.5
H10D C107 H10E 109.5
C103 C107 H10F 109.5
H10D C107 H10F 109.5
H10E C107 H10F 109.5
C104 C108 H10G 109.5
C104 C108 H10H 109.5
H10G C108 H10H 109.5
C104 C108 H10I 109.5
H10G C108 H10I 109.5
H10H C108 H10I 109.5
C105 C109 H10J 109.5
C105 C109 H10K 109.5
H10J C109 H10K 109.5
C105 C109 H10L 109.5
H10J C109 H10L 109.5
H10K C109 H10L 109.5
C201 Fe1 C101 106.2(3)
C201 Fe1 C202 41.0(3)
C101 Fe1 C202 121.5(3)
C201 Fe1 C105 122.0(3)
C101 Fe1 C105 41.4(3)
C202 Fe1 C105 158.3(3)
C201 Fe1 C104 158.6(3)
C101 Fe1 C104 68.7(3)
C202 Fe1 C104 159.5(3)
C105 Fe1 C104 40.5(3)
C201 Fe1 C204 68.6(3)
C101 Fe1 C204 160.1(3)
C202 Fe1 C204 68.0(2)
C105 Fe1 C204 123.8(3)
C104 Fe1 C204 108.8(2)
C201 Fe1 C205 41.8(3)
C101 Fe1 C205 123.8(3)
C202 Fe1 C205 68.8(3)
C105 Fe1 C205 107.6(3)
C104 Fe1 C205 122.6(3)
C204 Fe1 C205 39.7(3)
C201 Fe1 C103 159.0(3)
C101 Fe1 C103 68.8(3)
C202 Fe1 C103 122.9(3)
C105 Fe1 C103 68.6(3)
C104 Fe1 C103 40.4(3)
C204 Fe1 C103 122.9(3)
C205 Fe1 C103 157.8(3)
C201 Fe1 C203 68.9(3)
C101 Fe1 C203 157.2(3)
C202 Fe1 C203 40.4(2)
C105 Fe1 C203 160.0(3)
C104 Fe1 C203 123.9(3)
C204 Fe1 C203 40.7(3)
C205 Fe1 C203 68.3(3)
C103 Fe1 C203 107.4(3)
C201 Fe1 C102 122.9(3)
C101 Fe1 C102 41.4(3)
C202 Fe1 C102 106.9(3)
C105 Fe1 C102 69.1(3)
C104 Fe1 C102 67.9(3)
C204 Fe1 C102 157.5(3)
C205 Fe1 C102 160.9(3)
C103 Fe1 C102 40.1(2)
C203 Fe1 C102 121.2(3)
C202 C201 C205 107.1(6)
C202 C201 C2 131.7(7)
C205 C201 C2 121.2(7)
C202 C201 Fe1 70.0(4)
C205 C201 Fe1 70.3(4)
C2 C201 Fe1 124.5(4)
C203 C202 C201 109.1(6)
C203 C202 C206 126.5(7)
C201 C202 C206 124.4(6)
C203 C202 Fe1 70.7(3)
C201 C202 Fe1 69.0(4)
C206 C202 Fe1 128.6(4)
C202 C203 C204 106.9(6)
C202 C203 C207 125.2(6)
C204 C203 C207 127.7(6)
C202 C203 Fe1 68.9(3)
C204 C203 Fe1 69.3(3)
C207 C203 Fe1 129.9(4)
C205 C204 C203 109.7(6)
C205 C204 C208 126.8(7)
C203 C204 C208 123.4(6)
C205 C204 Fe1 70.3(3)
C203 C204 Fe1 70.0(3)
C208 C204 Fe1 128.3(5)
C204 C205 C201 107.2(6)
C204 C205 C209 122.4(7)
C201 C205 C209 130.4(7)
C204 C205 Fe1 69.9(4)
C201 C205 Fe1 67.9(3)
C209 C205 Fe1 128.2(5)
C1 C2 C201 122.0(7)
C1 C2 C3 86.9(5)
C201 C2 C3 120.0(6)
C1 C2 H2 108.7
C201 C2 H2 108.7
C3 C2 H2 108.7
C202 C206 H20A 109.5
C202 C206 H20B 109.5
H20A C206 H20B 109.5
C202 C206 H20C 109.5
H20A C206 H20C 109.5
H20B C206 H20C 109.5
C203 C207 H20D 109.5
C203 C207 H20E 109.5
H20D C207 H20E 109.5
C203 C207 H20F 109.5
H20D C207 H20F 109.5
H20E C207 H20F 109.5
C204 C208 H20G 109.5
C204 C208 H20H 109.5
H20G C208 H20H 109.5
C204 C208 H20I 109.5
H20G C208 H20I 109.5
H20H C208 H20I 109.5
C205 C209 H20J 109.5
C205 C209 H20K 109.5
H20J C209 H20K 109.5
C205 C209 H20L 109.5
H20J C209 H20L 109.5
H20K C209 H20L 109.5
C11 C1 C4 133.7(7)
C11 C1 C2 136.2(6)
C4 C1 C2 88.9(5)
C1 C11 C12 127.1(7)
C1 C11 H11 116.5
C12 C11 H11 116.5
C13 N12 C14 109.5(6)
C13 N12 C12 115.9(6)
C14 N12 C12 113.4(6)
N12 C13 H13A 109.5
N12 C13 H13B 109.5
H13A C13 H13B 109.5
N12 C13 H13C 109.5
H13A C13 H13C 109.5
H13B C13 H13C 109.5
N12 C14 H14A 109.5
N12 C14 H14B 109.5
H14A C14 H14B 109.5
N12 C14 H14C 109.5
H14A C14 H14C 109.5
H14B C14 H14C 109.5
C4 C3 C401 132.8(5)
C4 C3 C2 91.4(5)
C401 C3 C2 135.1(5)
C3 C4 C41 136.2(6)
C3 C4 C1 92.3(5)
C41 C4 C1 131.1(6)
C42 C41 C4 128.4(7)
C42 C41 H41 115.8
C4 C41 H41 115.8
C41 C42 C301 129.1(6)
C41 C42 H42 115.4
C301 C42 H42 115.4
C302 C301 C305 107.7(5)
C302 C301 C42 127.2(6)
C305 C301 C42 125.0(6)
C302 C301 Fe2 70.1(3)
C305 C301 Fe2 70.0(3)
C42 C301 Fe2 127.2(4)
C301 C302 C303 108.4(5)
C301 C302 C306 125.4(6)
C303 C302 C306 126.0(6)
C301 C302 Fe2 69.0(3)
C303 C302 Fe2 70.2(3)
C306 C302 Fe2 129.6(4)
C304 C303 C302 107.5(5)
C304 C303 C307 126.5(6)
C302 C303 C307 126.0(5)
C304 C303 Fe2 69.3(3)
C302 C303 Fe2 68.9(3)
C307 C303 Fe2 127.9(4)
C305 C304 C303 108.1(5)
C305 C304 C308 126.2(6)
C303 C304 C308 125.6(6)
C305 C304 Fe2 69.5(3)
C303 C304 Fe2 69.9(3)
C308 C304 Fe2 129.1(4)
C304 C305 C301 108.2(5)
C304 C305 C309 126.3(6)
C301 C305 C309 125.5(6)
C304 C305 Fe2 69.9(3)
C301 C305 Fe2 68.7(3)
C309 C305 Fe2 128.6(4)
C302 C306 H30A 109.5
C302 C306 H30B 109.5
H30A C306 H30B 109.5
C302 C306 H30C 109.5
H30A C306 H30C 109.5
H30B C306 H30C 109.5
C303 C307 H30D 109.5
C303 C307 H30E 109.5
H30D C307 H30E 109.5
C303 C307 H30F 109.5
H30D C307 H30F 109.5
H30E C307 H30F 109.5
C304 C308 H30G 109.5
C304 C308 H30H 109.5
H30G C308 H30H 109.5
C304 C308 H30I 109.5
H30G C308 H30I 109.5
H30H C308 H30I 109.5
C305 C309 H30J 109.5
C305 C309 H30K 109.5
H30J C309 H30K 109.5
C305 C309 H30L 109.5
H30J C309 H30L 109.5
H30K C309 H30L 109.5
C401 Fe2 C301 107.3(2)
C401 Fe2 C302 108.7(2)
C301 Fe2 C302 40.9(3)
C401 Fe2 C405 41.9(2)
C301 Fe2 C405 109.6(2)
C302 Fe2 C405 138.3(2)
C401 Fe2 C305 136.4(2)
C301 Fe2 C305 41.2(3)
C302 Fe2 C305 68.7(2)
C405 Fe2 C305 110.1(2)
C401 Fe2 C402 41.6(2)
C301 Fe2 C402 136.0(2)
C302 Fe2 C402 109.5(2)
C405 Fe2 C402 69.6(2)
C305 Fe2 C402 177.2(3)
C401 Fe2 C304 176.4(2)
C301 Fe2 C304 69.1(2)
C302 Fe2 C304 68.8(2)
C405 Fe2 C304 138.5(2)
C305 Fe2 C304 40.6(3)
C402 Fe2 C304 141.2(2)
C401 Fe2 C404 69.2(2)
C301 Fe2 C404 140.3(3)
C302 Fe2 C404 177.7(2)
C405 Fe2 C404 40.7(2)
C305 Fe2 C404 113.4(2)
C402 Fe2 C404 68.3(2)
C304 Fe2 C404 113.3(2)
C401 Fe2 C303 138.7(2)
C301 Fe2 C303 69.0(2)
C302 Fe2 C303 40.9(2)
C405 Fe2 C303 178.5(2)
C305 Fe2 C303 68.5(2)
C402 Fe2 C303 111.7(2)
C304 Fe2 C303 40.8(2)
C404 Fe2 C303 140.2(2)
C401 Fe2 C403 69.2(2)
C301 Fe2 C403 176.3(2)
C302 Fe2 C403 138.6(2)
C405 Fe2 C403 68.5(2)
C305 Fe2 C403 142.1(3)
C402 Fe2 C403 40.5(2)
C304 Fe2 C403 114.4(2)
C404 Fe2 C403 40.1(2)
C303 Fe2 C403 112.9(2)
C3 C401 C402 126.2(5)
C3 C401 C405 126.1(5)
C402 C401 C405 107.4(5)
C3 C401 Fe2 120.1(4)
C402 C401 Fe2 70.2(3)
C405 C401 Fe2 70.0(3)
C403 C402 C401 107.7(5)
C403 C402 C406 127.7(5)
C401 C402 C406 124.6(5)
C403 C402 Fe2 70.3(3)
C401 C402 Fe2 68.1(3)
C406 C402 Fe2 127.5(4)
C404 C403 C402 108.6(5)
C404 C403 C407 125.8(6)
C402 C403 C407 125.5(6)
C404 C403 Fe2 69.7(3)
C402 C403 Fe2 69.1(3)
C407 C403 Fe2 129.1(5)
C403 C404 C405 109.2(5)
C403 C404 C408 124.8(6)
C405 C404 C408 125.9(6)
C403 C404 Fe2 70.2(3)
C405 C404 Fe2 69.1(3)
C408 C404 Fe2 129.4(4)
C404 C405 C401 107.1(5)
C404 C405 C409 126.6(5)
C401 C405 C409 126.3(5)
C404 C405 Fe2 70.2(3)
C401 C405 Fe2 68.2(3)
C409 C405 Fe2 126.4(4)
C402 C406 H40A 109.5
C402 C406 H40B 109.5
H40A C406 H40B 109.5
C402 C406 H40C 109.5
H40A C406 H40C 109.5
H40B C406 H40C 109.5
C403 C407 H40D 109.5
C403 C407 H40E 109.5
H40D C407 H40E 109.5
C403 C407 H40F 109.5
H40D C407 H40F 109.5
H40E C407 H40F 109.5
C404 C408 H40G 109.5
C404 C408 H40H 109.5
H40G C408 H40H 109.5
C404 C408 H40I 109.5
H40G C408 H40I 109.5
H40H C408 H40I 109.5
C405 C409 H40J 109.5
C405 C409 H40K 109.5
H40J C409 H40K 109.5
C405 C409 H40L 109.5
H40J C409 H40L 109.5
H40K C409 H40L 109.5
C505 C501 C502 108.2(17)
C505 C501 C52 123(2)
C502 C501 C52 128(2)
C505 C501 Fe3 69.7(9)
C502 C501 Fe3 70.3(9)
C52 C501 Fe3 131.0(18)
C503 C502 C501 107.5(17)
C503 C502 C506 127(3)
C501 C502 C506 125(3)
C503 C502 Fe3 69.4(9)
C501 C502 Fe3 68.3(8)
C506 C502 Fe3 130(3)
C502 C503 C504 107.9(17)
C502 C503 C507 128(3)
C504 C503 C507 124(3)
C502 C503 Fe3 70.3(9)
C504 C503 Fe3 69.5(9)
C507 C503 Fe3 129(3)
C505 C504 C503 109.6(17)
C505 C504 C508 128(3)
C503 C504 C508 122(3)
C505 C504 Fe3 69.7(9)
C503 C504 Fe3 69.7(9)
C508 C504 Fe3 131(3)
C504 C505 C501 106.7(17)
C504 C505 C509 127(3)
C501 C505 C509 126(3)
C504 C505 Fe3 69.8(9)
C501 C505 Fe3 68.9(9)
C509 C505 Fe3 128(3)
N52 C52 C51 115(2)
N52 C52 C501 109(2)
C51 C52 C501 115(2)
N52 C52 H52 105.6
C51 C52 H52 105.6
C501 C52 H52 105.6
C502 C506 H50A 109.5
C502 C506 H50B 109.5
H50A C506 H50B 109.5
C502 C506 H50C 109.5
H50A C506 H50C 109.5
H50B C506 H50C 109.5
C503 C507 H50D 109.5
C503 C507 H50E 109.5
H50D C507 H50E 109.5
C503 C507 H50F 109.5
H50D C507 H50F 109.5
H50E C507 H50F 109.5
C504 C508 H50G 109.5
C504 C508 H50H 109.5
H50G C508 H50H 109.5
C504 C508 H50I 109.5
H50G C508 H50I 109.5
H50H C508 H50I 109.5
C505 C509 H50J 109.5
C505 C509 H50K 109.5
H50J C509 H50K 109.5
C505 C509 H50L 109.5
H50J C509 H50L 109.5
H50K C509 H50L 109.5
C501 Fe3 C601 106.2(10)
C501 Fe3 C505 41.4(6)
C601 Fe3 C505 121.7(11)
C501 Fe3 C504 68.4(9)
C601 Fe3 C504 158.5(12)
C505 Fe3 C504 40.5(6)
C501 Fe3 C503 69.0(9)
C601 Fe3 C503 158.7(12)
C505 Fe3 C503 69.2(9)
C504 Fe3 C503 40.8(6)
C501 Fe3 C604 159.0(12)
C601 Fe3 C604 68.0(9)
C505 Fe3 C604 123.1(12)
C504 Fe3 C604 109.2(11)
C503 Fe3 C604 123.7(12)
C501 Fe3 C502 41.5(6)
C601 Fe3 C502 122.5(11)
C505 Fe3 C502 69.5(9)
C504 Fe3 C502 68.1(9)
C503 Fe3 C502 40.3(6)
C604 Fe3 C502 158.7(12)
C501 Fe3 C603 157.7(12)
C601 Fe3 C603 68.1(9)
C505 Fe3 C603 160.0(12)
C504 Fe3 C603 124.7(12)
C503 Fe3 C603 108.1(11)
C604 Fe3 C603 40.8(6)
C502 Fe3 C603 122.0(12)
C501 Fe3 C602 121.4(11)
C601 Fe3 C602 40.2(6)
C505 Fe3 C602 157.5(12)
C504 Fe3 C602 160.5(12)
C503 Fe3 C602 123.3(12)
C604 Fe3 C602 68.0(9)
C502 Fe3 C602 107.0(11)
C603 Fe3 C602 40.5(6)
C501 Fe3 C605 122.8(11)
C601 Fe3 C605 41.3(6)
C505 Fe3 C605 106.9(11)
C504 Fe3 C605 122.8(12)
C503 Fe3 C605 158.6(12)
C604 Fe3 C605 39.6(6)
C502 Fe3 C605 159.8(12)
C603 Fe3 C605 68.0(9)
C602 Fe3 C605 68.2(8)
C602 C601 C605 108.4(16)
C602 C601 C6 129(2)
C605 C601 C6 122(2)
C602 C601 Fe3 70.9(9)
C605 C601 Fe3 70.5(9)
C6 C601 Fe3 121.4(17)
C601 C602 C603 108.0(16)
C601 C602 C606 125(2)
C603 C602 C606 127(3)
C601 C602 Fe3 68.9(9)
C603 C602 Fe3 69.6(9)
C606 C602 Fe3 123(2)
C602 C603 C604 107.3(17)
C602 C603 C607 126(3)
C604 C603 C607 126(3)
C602 C603 Fe3 69.9(9)
C604 C603 Fe3 69.5(9)
C607 C603 Fe3 132(3)
C605 C604 C603 109.1(17)
C605 C604 C608 126(3)
C603 C604 C608 124(3)
C605 C604 Fe3 70.6(9)
C603 C604 Fe3 69.8(9)
C608 C604 Fe3 130(3)
C604 C605 C601 107.1(16)
C604 C605 C609 121(2)
C601 C605 C609 131(2)
C604 C605 Fe3 69.8(9)
C601 C605 Fe3 68.3(9)
C609 C605 Fe3 123(2)
C5 C6 C7 92.5(10)
C5 C6 C601 116(2)
C7 C6 C601 119(2)
C5 C6 H6 109.2
C7 C6 H6 109.2
C601 C6 H6 109.2
C602 C606 H60A 109.5
C602 C606 H60B 109.5
H60A C606 H60B 109.5
C602 C606 H60C 109.5
H60A C606 H60C 109.5
H60B C606 H60C 109.5
C603 C607 H60D 109.5
C603 C607 H60E 109.5
H60D C607 H60E 109.5
C603 C607 H60F 109.5
H60D C607 H60F 109.5
H60E C607 H60F 109.5
C604 C608 H60G 109.5
C604 C608 H60H 109.5
H60G C608 H60H 109.5
C604 C608 H60I 109.5
H60G C608 H60I 109
H60H C608 H60I 109.5
C605 C609 H60J 109.5
C605 C609 H60K 109.5
H60J C609 H60K 109.5
C605 C609 H60L 109.5
H60J C609 H60L 109.5
H60K C609 H60L 109.5
C51 C5 C8 141(3)
C51 C5 C6 125(3)
C8 C5 C6 83.2(8)
C5 C51 C52 133(3)
C5 C51 H51 113.4
C52 C51 H51 113.4
C54 N52 C53 114(3)
C54 N52 C52 120(3)
C53 N52 C52 121(3)
N52 C53 H53A 109.5
N52 C53 H53B 109.5
H53A C53 H53B 109.5
N52 C53 H53C 109.5
H53A C53 H53C 109.5
H53B C53 H53C 109.5
N52 C54 H54A 109.5
N52 C54 H54B 109.5
H54A C54 H54B 109.5
N52 C54 H54C 109.5
H54A C54 H54C 109.5
H54B C54 H54C 109.5
C8 C7 C801 128(2)
C8 C7 C6 85.8(10)
C801 C7 C6 136(2)
C7 C8 C5 98.5(11)
C7 C8 C81 127(3)
C5 C8 C81 127(2)
C82 C81 C8 122(3)
C82 C81 H81 118.8
C8 C81 H81 118.8
C81 C82 C701 122(3)
C81 C82 H82 119.2
C701 C82 H82 119.2
C702 C701 C705 108.4(17)
C702 C701 C82 129(3)
C705 C701 C82 122(3)
C702 C701 Fe4 70.1(9)
C705 C701 Fe4 69.8(9)
C82 C701 Fe4 124(2)
C701 C702 C703 107.7(17)
C701 C702 C706 125(3)
C703 C702 C706 127(3)
C701 C702 Fe4 69.1(9)
C703 C702 Fe4 70.1(9)
C706 C702 Fe4 125(3)
C704 C703 C702 108.0(17)
C704 C703 C707 128(3)
C702 C703 C707 124(3)
C704 C703 Fe4 69.2(9)
C702 C703 Fe4 69.0(9)
C707 C703 Fe4 126(3)
C705 C704 C703 107.9(17)
C705 C704 C708 125(3)
C703 C704 C708 127(3)
C705 C704 Fe4 69.4(9)
C703 C704 Fe4 70.0(9)
C708 C704 Fe4 128(3)
C704 C705 C701 108.0(17)
C704 C705 C709 125(3)
C701 C705 C709 127(3)
C704 C705 Fe4 69.8(9)
C701 C705 Fe4 69.0(9)
C709 C705 Fe4 130(3)
C702 C706 H70A 109.5
C702 C706 H70B 109.5
H70A C706 H70B 109.5
C702 C706 H70C 109.5
H70A C706 H70C 109.5
H70B C706 H70C 109.5
C703 C707 H70D 109.5
C703 C707 H70E 109.5
H70D C707 H70E 109.5
C703 C707 H70F 109.5
H70D C707 H70F 109.5
H70E C707 H70F 109.5
C704 C708 H70G 109.5
C704 C708 H70H 109.5
H70G C708 H70H 109.5
C704 C708 H70I 109.5
H70G C708 H70I 109.5
H70H C708 H70I 109.5
C705 C709 H70J 109.5
C705 C709 H70K 109.5
H70J C709 H70K 109.5
C705 C709 H70L 109.5
H70J C709 H70L 109.5
H70K C709 H70L 109.5
C801 Fe4 C701 109.0(10)
C801 Fe4 C705 139.0(12)
C701 Fe4 C705 41.2(6)
C801 Fe4 C702 107.9(11)
C701 Fe4 C702 40.7(6)
C705 Fe4 C702 69.0(9)
C801 Fe4 C805 41.8(6)
C701 Fe4 C805 108.8(11)
C705 Fe4 C805 110.9(12)
C702 Fe4 C805 135.8(12)
C801 Fe4 C704 177.0(12)
C701 Fe4 C704 69.0(9)
C705 Fe4 C704 40.8(6)
C702 Fe4 C704 69.1(9)
C805 Fe4 C704 140.6(12)
C801 Fe4 C802 41.5(6)
C701 Fe4 C802 138.2(12)
C705 Fe4 C802 178.9(12)
C702 Fe4 C802 110.0(11)
C805 Fe4 C802 70.0(9)
C704 Fe4 C802 138.7(12)
C801 Fe4 C703 136.6(12)
C701 Fe4 C703 68.6(9)
C705 Fe4 C703 68.5(9)
C702 Fe4 C703 41.0(6)
C805 Fe4 C703 176.8(12)
C704 Fe4 C703 40.8(6)
C802 Fe4 C703 110.5(11)
C801 Fe4 C804 68.8(9)
C701 Fe4 C804 138.2(12)
C705 Fe4 C804 112.4(12)
C702 Fe4 C804 176.4(12)
C805 Fe4 C804 40.7(6)
C704 Fe4 C804 114.2(12)
C802 Fe4 C804 68.7(9)
C703 Fe4 C804 142.5(12)
C801 Fe4 C803 68.2(9)
C701 Fe4 C803 176.9(12)
C705 Fe4 C803 140.3(12)
C702 Fe4 C803 140.8(12)
C805 Fe4 C803 68.3(9)
C704 Fe4 C803 113.8(11)
C802 Fe4 C803 40.4(6)
C703 Fe4 C803 114.3(12)
C804 Fe4 C803 40.0(6)
C802 C801 C7 122(2)
C802 C801 C805 108.7(15)
C7 C801 C805 128(2)
C802 C801 Fe4 70.3(9)
C7 C801 Fe4 114.6(17)
C805 C801 Fe4 70.0(9)
C803 C802 C801 106.4(16)
C803 C802 C806 128(3)
C801 C802 C806 125(3)
C803 C802 Fe4 70.4(9)
C801 C802 Fe4 68.3(8)
C806 C802 Fe4 126(3)
C804 C803 C802 109.9(17)
C804 C803 C807 125(3)
C802 C803 C807 125(3)
C804 C803 Fe4 69.8(9)
C802 C803 Fe4 69.3(9)
C807 C803 Fe4 133(3)
C803 C804 C805 108.6(17)
C803 C804 C808 126(3)
C805 C804 C808 125(3)
C803 C804 Fe4 70.1(9)
C805 C804 Fe4 69.2(9)
C808 C804 Fe4 125(3)
C804 C805 C801 106.4(16)
C804 C805 C809 129(3)
C801 C805 C809 125(3)
C804 C805 Fe4 70.2(9)
C801 C805 Fe4 68.2(8)
C809 C805 Fe4 126(3)
C802 C806 H80A 109.5
C802 C806 H80B 109.5
H80A C806 H80B 109.5
C802 C806 H80C 109.5
H80A C806 H80C 109.5
H80B C806 H80C 109.5
C803 C807 H80D 109.5
C803 C807 H80E 109.5
H80D C807 H80E 109.5
C803 C807 H80F 109.5
H80D C807 H80F 109.5
H80E C807 H80F 109.5
C804 C808 H80G 109.5
C804 C808 H80H 109.5
H80G C808 H80H 109.5
C804 C808 H80I 109.5
H80G C808 H80I 109.5
H80H C808 H80I 109.5
C805 C809 H80J 109.5
C805 C809 H80K 109.5
H80J C809 H80K 109.5
C805 C809 H80L 109.5
H80J C809 H80L 109.5
H80K C809 H80L 109.5

loop_
_geom_bond_atom_site_label_1
_geom_bond_atom_site_label_2
_geom_bond_distance
C101 C105 1.442(9)
C101 C102 1.448(10)
C101 C12 1.512(9)
C101 Fe1 2.035(6)
C102 C103 1.412(9)
C102 C106 1.498(9)
C102 Fe1 2.061(5)
C103 C104 1.418(10)
C103 C107 1.500(10)
C103 Fe1 2.057(6)
C104 C105 1.416(10)
C104 C108 1.511(10)
C104 Fe1 2.050(6)
C105 C109 1.476(10)
C105 Fe1 2.041(6)
C12 N12 1.460(8)
C12 C11 1.476(10)
C12 H12 1
C106 H10A 0.98
C106 H10B 0.98
C106 H10C 0.98
C107 H10D 0.98
C107 H10E 0.98
C107 H10F 0.98
C108 H10G 0.98
C108 H10H 0.98
C108 H10I 0.98
C109 H10J 0.98
C109 H10K 0.98
C109 H10L 0.98
Fe1 C201 2.023(6)
Fe1 C202 2.037(6)
Fe1 C204 2.052(6)
Fe1 C205 2.057(6)
Fe1 C203 2.061(6)
C201 C202 1.422(10)
C201 C205 1.455(11)
C201 C2 1.490(9)
C202 C203 1.415(9)
C202 C206 1.510(10)
C203 C204 1.431(9)
C203 C207 1.502(9)
C204 C205 1.397(10)
C204 C208 1.509(9)
C205 C209 1.504(11)
C2 C1 1.487(9)
C2 C3 1.520(8)
C2 H2 1
C206 H20A 0.98
C206 H20B 0.98
C206 H20C 0.98
C207 H20D 0.98
C207 H20E 0.98
C207 H20F 0.98
C208 H20G 0.98
C208 H20H 0.98
C208 H20I 0.98
C209 H20J 0.98
C209 H20K 0.98
C209 H20L 0.98
C1 C11 1.335(9)
C1 C4 1.482(9)
C11 H11 0.95
N12 C13 1.448(9)
N12 C14 1.453(10)
C13 H13A 0.98
C13 H13B 0.98
C13 H13C 0.98
C14 H14A 0.98
C14 H14B 0.98
C14 H14C 0.98
C3 C4 1.384(9)
C3 C401 1.443(8)
C4 C41 1.463(10)
C41 C42 1.379(10)
C41 H41 0.95
C42 C301 1.489(9)
C42 H42 0.95
C301 C302 1.421(9)
C301 C305 1.434(9)
C301 Fe2 2.027(5)
C302 C303 1.432(8)
C302 C306 1.505(9)
C302 Fe2 2.041(6)
C303 C304 1.432(8)
C303 C307 1.495(9)
C303 Fe2 2.059(5)
C304 C305 1.421(9)
C304 C308 1.495(9)
C304 Fe2 2.049(5)
C305 C309 1.500(9)
C305 Fe2 2.044(5)
C306 H30A 0.98
C306 H30B 0.98
C306 H30C 0.98
C307 H30D 0.98
C307 H30E 0.98
C307 H30F 0.98
C308 H30G 0.98
C308 H30H 0.98
C308 H30I 0.98
C309 H30J 0.98
C309 H30K 0.98
C309 H30L 0.98
Fe2 C401 2.018(5)
Fe2 C405 2.042(5)
Fe2 C402 2.045(5)
Fe2 C404 2.055(5)
Fe2 C403 2.062(5)
C401 C402 1.445(8)
C401 C405 1.450(7)
C402 C403 1.423(8)
C402 C406 1.507(8)
C403 C404 1.410(9)
C403 C407 1.499(9)
C404 C405 1.425(8)
C404 C408 1.511(8)
C405 C409 1.490(8)
C406 H40A 0.98
C406 H40B 0.98
C406 H40C 0.98
C407 H40D 0.98
C407 H40E 0.98
C407 H40F 0.98
C408 H40G 0.98
C408 H40H 0.98
C408 H40I 0.98
C409 H40J 0.98
C409 H40K 0.98
C409 H40L 0.98
C501 C505 1.44(2)
C501 C502 1.45(2)
C501 C52 1.520(19)
C501 Fe3 2.029(16)
C502 C503 1.41(2)
C502 C506 1.50(2)
C502 Fe3 2.056(16)
C503 C504 1.43(2)
C503 C507 1.49(2)
C503 Fe3 2.045(16)
C504 C505 1.41(2)
C504 C508 1.51(2)
C504 Fe3 2.042(16)
C505 C509 1.48(2)
C505 Fe3 2.040(16)
C52 N52 1.44(2)
C52 C51 1.471(15)
C52 H52 1
C506 H50A 0.98
C506 H50B 0.98
C506 H50C 0.98
C507 H50D 0.98
C507 H50E 0.98
C507 H50F 0.98
C508 H50G 0.98
C508 H50H 0.98
C508 H50I 0.98
C509 H50J 0.98
C509 H50K 0.98
C509 H50L 0.98
Fe3 C601 2.034(16)
Fe3 C604 2.052(16)
Fe3 C603 2.057(16)
Fe3 C602 2.060(16)
Fe3 C605 2.063(16)
C601 C602 1.41(2)
C601 C605 1.44(2)
C601 C6 1.497(19)
C602 C603 1.42(2)
C602 C606 1.52(2)
C603 C604 1.43(2)
C603 C607 1.50(2)
C604 C605 1.40(2)
C604 C608 1.51(2)
C605 C609 1.49(2)
C6 C5 1.470(15)
C6 C7 1.486(19)
C6 H6 1
C606 H60A 0.98
C606 H60B 0.98
C606 H60C 0.98
C607 H60D 0.98
C607 H60E 0.98
C607 H60F 0.98
C608 H60G 0.98
C608 H60H 0.98
C608 H60I 0.98
C609 H60J 0.98
C609 H60K 0.98
C609 H60L 0.98
C5 C51 1.343(14)
C5 C8 1.455(14)
C51 H51 0.95
N52 C54 1.44(2)
N52 C53 1.44(2)
C53 H53A 0.98
C53 H53B 0.98
C53 H53C 0.98
C54 H54A 0.98
C54 H54B 0.98
C54 H54C 0.98
C7 C8 1.36(2)
C7 C801 1.448(19)
C8 C81 1.49(2)
C81 C82 1.40(2)
C81 H81 0.95
C82 C701 1.50(2)
C82 H82 0.95
C701 C702 1.42(2)
C701 C705 1.43(2)
C701 Fe4 2.029(16)
C702 C703 1.436(19)
C702 C706 1.51(2)
C702 Fe4 2.043(17)
C703 C704 1.43(2)
C703 C707 1.50(2)
C703 Fe4 2.057(16)
C704 C705 1.42(2)
C704 C708 1.50(2)
C704 Fe4 2.046(16)
C705 C709 1.50(2)
C705 Fe4 2.041(16)
C706 H70A 0.98
C706 H70B 0.98
C706 H70C 0.98
C707 H70D 0.98
C707 H70E 0.98
C707 H70F 0.98
C708 H70G 0.98
C708 H70H 0.98
C708 H70I 0.98
C709 H70J 0.98
C709 H70K 0.98
C709 H70L 0.98
Fe4 C801 2.020(16)
Fe4 C805 2.045(16)
Fe4 C802 2.047(16)
Fe4 C804 2.058(16)
Fe4 C803 2.061(16)
C801 C802 1.440(19)
C801 C805 1.450(19)
C802 C803 1.418(19)
C802 C806 1.51(2)
C803 C804 1.41(2)
C803 C807 1.50(2)
C804 C805 1.426(19)
C804 C808 1.52(2)
C805 C809 1.49(2)
C806 H80A 0.98
C806 H80B 0.98
C806 H80C 0.98
C807 H80D 0.98
C807 H80E 0.98
C807 H80F 0.98
C808 H80G 0.98
C808 H80H 0.98
C808 H80I 0.98
C809 H80J 0.98
C809 H80K 0.98
C809 H80L 0.98
